data_4111100
loop_
_publ_author_name
'Gareth P. Howell'
'Stephen P. Fletcher'
'Koen Geurts'
'Bjorn ter Horst'
'Ben L. Feringa'

_publ_contact_author_address
;
     Crystal Structure Center,
     Chemical Physics,
     Materials Science Center,
     Groningen University,
     Nijenborgh 4,
     NL-9747 AG Groningen,
     The Netherlands.
;
_publ_contact_author_email A.Meetsma@rug.nl
_publ_contact_author_fax '+31 50 3634441'
_publ_contact_author_name
;
   Drs. A. Meetsma
;
_publ_contact_author_phone '+31 50 3634368'
_publ_section_title
;
 Catalytic Asymmetric Synthesis of Acyclic Arrays by Tandem
 1,4-Addition-Aldol Reactions
;
_journal_name_full 'Journal of the American Chemical Society'
_journal_page_first 14977
_journal_page_last 14985
_journal_paper_doi 10.1021/ja0651862
_journal_volume 128
_journal_year 2006
_chemical_absolute_configuration ad
_chemical_compound_source 'see text'
_chemical_formula_moiety 'C18 H19 N O4 S'
_chemical_formula_sum 'C18 H19 N O4 S'
_chemical_formula_weight 345.42
_chemical_name_systematic ' ?'
_space_group_IT_number 19
_symmetry_cell_setting orthorhombic
_symmetry_Int_Tables_number 19
_symmetry_space_group_name_Hall 'P 2ac 2ab'
_symmetry_space_group_name_H-M 'P 21 21 21'
_atom_sites_solution_hydrogens geom
_atom_sites_solution_primary heavy
_atom_sites_solution_secondary direct
_audit_creation_date '2005-12-16  08:04:19'
_audit_creation_method
;
 PLATON <TABLE ACC> option    (version :: 110805)
 SHELXL97-2 & Manual Editing 
;
_audit_update_record
;
 ?
;
_cell_angle_alpha 90
_cell_angle_beta 90
_cell_angle_gamma 90
_cell_formula_units_Z 4
_cell_length_a 5.7337(5)
_cell_length_b 11.389(1)
_cell_length_c 25.942(2)
_cell_measurement_reflns_used 3287
_cell_measurement_temperature 100(1)
_cell_measurement_theta_max 29.20
_cell_measurement_theta_min 2.96
_cell_volume 1694.0(2)
_computing_cell_refinement 'SAINTPLUS, Version 6.02A, (Bruker, 2000)'
_computing_data_collection 'SMART, Version 5.624, (Bruker, 2001)'
_computing_data_reduction 'XPREP, Version 5.1/NT, (Bruker, 2000)'
_computing_molecular_graphics
;
 PLUTO (Meetsma, 2005) 
 PLATON (Spek, 2003)
;
_computing_publication_material 'PLATON (Spek, 2003)'
_computing_structure_refinement 'SHELXL-97 (Sheldrick, 1997)'
_computing_structure_solution
;
 DIRDIF-99 (Beurskens et al., 1999)
;
_diffrn_ambient_temperature 100(1)
_diffrn_detector_area_resol_mean '4096x4096 / 62x62 (binned 512)'
_diffrn_measured_fraction_theta_full 0.998
_diffrn_measured_fraction_theta_max 0.999
_diffrn_measurement_device_type
;
  Bruker Smart Apex; CCD area detector 
;
_diffrn_measurement_method 'phi and omega scans'
_diffrn_radiation_detector
;
  CCD area-detector
;
_diffrn_radiation_monochromator 'parallel mounted graphite'
_diffrn_radiation_source 'fine focus sealed Siemens Mo tube '
_diffrn_radiation_type MoK\a
_diffrn_radiation_wavelength 0.71073
_diffrn_reflns_av_R_equivalents 0.0244
_diffrn_reflns_av_sigmaI/netI 0.0232
_diffrn_reflns_limit_h_max 7
_diffrn_reflns_limit_h_min -7
_diffrn_reflns_limit_k_max 14
_diffrn_reflns_limit_k_min -14
_diffrn_reflns_limit_l_max 32
_diffrn_reflns_limit_l_min -32
_diffrn_reflns_number 13476
_diffrn_reflns_reduction_process
;
 Intensity data were corrected for Lorentz and polarization
  effects, decay and absorption and reduced to F~o~^2^
  using SAINT (Bruker, 2000) and SADABS (Sheldrick, 2001)
;
_diffrn_reflns_theta_full 25.00
_diffrn_reflns_theta_max 26.37
_diffrn_reflns_theta_min 2.96
_diffrn_standards_decay_% 0
_diffrn_standards_number 0
_exptl_absorpt_coefficient_mu 0.213
_exptl_absorpt_correction_T_max 0.9648
_exptl_absorpt_correction_T_min 0.9047
_exptl_absorpt_correction_type multi-scan
_exptl_absorpt_process_details '(SADABS, Sheldrick, Bruker, 2001))'
_exptl_crystal_colour colorless
_exptl_crystal_density_diffrn 1.354
_exptl_crystal_description block
_exptl_crystal_F_000 728
_exptl_crystal_size_max 0.60
_exptl_crystal_size_mid 0.26
_exptl_crystal_size_min 0.17
_refine_diff_density_max 0.233
_refine_diff_density_min -0.148
_refine_diff_density_rms 0.036
_refine_ls_abs_structure_details
;
   Flack, H.D. & Bernardinelli, G. (1999, 2000)
;
_refine_ls_abs_structure_Flack -0.01(5)
_refine_ls_extinction_method none
_refine_ls_goodness_of_fit_ref 1.054
_refine_ls_hydrogen_treatment refall
_refine_ls_matrix_type full
_refine_ls_number_parameters 293
_refine_ls_number_reflns 3451
_refine_ls_number_restraints 0
_refine_ls_restrained_S_all 1.054
_refine_ls_R_factor_all 0.0274
_refine_ls_R_factor_gt 0.0261
_refine_ls_shift/su_max 0.001
_refine_ls_shift/su_mean 0.000
_refine_ls_structure_factor_coef Fsqd
_refine_ls_weighting_details 'calc w=1/[\s^2^(Fo^2^)+(0.0297P)^2^+0.4235P] where P=(Fo^2^+2Fc^2^)/3'
_refine_ls_weighting_scheme calc
_refine_ls_wR_factor_gt 0.0621
_refine_ls_wR_factor_ref 0.0629
_reflns_number_gt 3336
_reflns_number_total 3451
_reflns_threshold_expression I>2\s(I)
_cod_data_source_file ja0651862si20060720_050559.cif
_cod_data_source_block Q1066
_cod_database_code 4111100
_vrn_publ_code_squeezed_elec 0.0
_vrn_publ_code_void_volume 0.0
_vrn_publ_code_frame_time_sec 10.0
_vrn_publ_code_meas_time_hour 8.0

loop_
_symmetry_equiv_pos_site_id
_symmetry_equiv_pos_as_xyz
1 x,y,z
2 1/2-x,-y,1/2+z
3 1/2+x,1/2-y,-z
4 -x,1/2+y,1/2-z

loop_
_atom_site_aniso_label
_atom_site_aniso_U_11
_atom_site_aniso_U_22
_atom_site_aniso_U_33
_atom_site_aniso_U_23
_atom_site_aniso_U_13
_atom_site_aniso_U_12
S 0.0187(2) 0.0134(2) 0.0288(2) 0.0046(2) 0.0023(2) 0.0015(1)
O1 0.0159(5) 0.0176(5) 0.0236(5) 0.0006(4) 0.0018(4) -0.0008(4)
O2 0.0290(6) 0.0165(5) 0.0235(5) 0.0038(4) 0.0014(5) -0.0026(5)
O3 0.0376(7) 0.0256(6) 0.0331(6) -0.0078(5) 0.0034(5) -0.0045(5)
O4 0.0461(7) 0.0395(7) 0.0295(6) -0.0127(5) 0.0162(6) -0.0002(7)
N 0.0308(7) 0.0260(7) 0.0177(6) -0.0033(5) 0.0005(6) 0.0031(6)
C1 0.0182(7) 0.0171(7) 0.0187(7) -0.0041(6) 0.0011(6) -0.0009(6)
C2 0.0256(8) 0.0157(7) 0.0232(7) -0.0002(6) 0.0075(6) -0.0018(6)
C3 0.0313(8) 0.0208(7) 0.0171(7) 0.0015(6) 0.0020(7) 0.0071(7)
C4 0.0195(7) 0.0252(8) 0.0205(7) -0.0033(6) -0.0032(6) 0.0047(6)
C5 0.0161(7) 0.0178(7) 0.0209(7) -0.0033(6) 0.0023(6) 0.0016(6)
C6 0.0177(7) 0.0123(6) 0.0154(6) -0.0039(5) 0.0034(6) 0.0037(6)
C7 0.0147(6) 0.0128(6) 0.0173(6) -0.0004(5) 0.0019(6) -0.0010(5)
C8 0.0218(8) 0.0161(7) 0.0209(7) -0.0009(7) 0.0016(6) 0.0034(6)
C9 0.0129(6) 0.0138(6) 0.0147(6) 0.0012(5) 0.0019(5) -0.0005(6)
C10 0.0182(7) 0.0131(6) 0.0105(6) -0.0009(5) -0.0007(5) 0.0021(5)
C11 0.0209(7) 0.0195(7) 0.0270(8) 0.0032(7) 0.0015(7) 0.0070(6)
C12 0.0168(7) 0.0155(7) 0.0170(7) 0.0026(5) 0.0011(5) 0.0025(6)
C13 0.0198(7) 0.0166(7) 0.0124(6) 0.0039(5) -0.0021(5) 0.0028(5)
C14 0.0196(7) 0.0203(7) 0.0167(7) 0.0030(6) 0.0002(6) -0.0010(7)
C15 0.0208(7) 0.0264(8) 0.0146(6) 0.0010(6) 0.0035(6) 0.0039(7)
C16 0.0275(8) 0.0198(7) 0.0125(6) -0.0009(5) -0.0027(6) 0.0037(6)
C17 0.0205(7) 0.0208(7) 0.0170(7) 0.0003(6) -0.0011(6) -0.0014(6)
C18 0.0173(7) 0.0223(8) 0.0166(7) 0.0016(6) 0.0009(6) 0.0029(6)

loop_
_atom_site_label
_atom_site_type_symbol
_atom_site_thermal_displace_type
_atom_site_fract_x
_atom_site_fract_y
_atom_site_fract_z
_atom_site_occupancy
_atom_site_U_iso_or_equiv
S S Uani -0.07275(6) 0.53181(3) 0.33996(1) 1.000 0.0203(1)
O1 O Uani -0.31029(18) 0.34117(9) 0.36408(4) 1.000 0.0190(3)
O2 O Uani -0.0365(2) 0.17309(9) 0.42331(4) 1.000 0.0230(3)
O3 O Uani 0.2375(2) 0.74097(10) 0.54046(5) 1.000 0.0321(4)
O4 O Uani -0.0774(3) 0.67484(11) 0.57577(5) 1.000 0.0384(4)
N N Uani 0.0867(3) 0.66534(11) 0.54586(5) 1.000 0.0248(4)
C1 C Uani 0.2619(3) 0.35023(13) 0.24411(6) 1.000 0.0180(4)
C2 C Uani 0.2455(3) 0.40345(13) 0.19600(6) 1.000 0.0215(4)
C3 C Uani 0.0511(3) 0.38464(13) 0.16507(6) 1.000 0.0231(4)
C4 C Uani -0.1275(3) 0.31312(14) 0.18258(6) 1.000 0.0217(4)
C5 C Uani -0.1117(3) 0.26028(13) 0.23094(5) 1.000 0.0183(4)
C6 C Uani 0.0824(3) 0.27753(11) 0.26215(5) 1.000 0.0151(4)
C7 C Uani 0.0983(3) 0.21822(11) 0.31473(5) 1.000 0.0149(3)
C8 C Uani 0.3084(3) 0.13551(13) 0.31755(6) 1.000 0.0196(4)
C9 C Uani 0.1043(2) 0.31310(12) 0.35758(5) 1.000 0.0138(3)
C10 C Uani -0.1202(3) 0.38473(12) 0.35534(5) 1.000 0.0139(4)
C11 C Uani -0.3646(3) 0.59104(14) 0.34118(7) 1.000 0.0225(4)
C12 C Uani 0.1295(2) 0.26260(13) 0.41279(5) 1.000 0.0164(4)
C13 C Uani 0.1221(3) 0.36281(12) 0.45167(5) 1.000 0.0163(4)
C14 C Uani -0.0693(3) 0.38081(13) 0.48398(5) 1.000 0.0189(4)
C15 C Uani -0.0806(3) 0.47897(13) 0.51574(5) 1.000 0.0206(4)
C16 C Uani 0.1019(3) 0.55812(12) 0.51431(5) 1.000 0.0199(4)
C17 C Uani 0.2975(3) 0.54191(14) 0.48371(6) 1.000 0.0194(4)
C18 C Uani 0.3067(3) 0.44256(13) 0.45276(6) 1.000 0.0187(4)
H1 H Uiso 0.396(3) 0.3622(14) 0.2639(6) 1.000 0.016(4)
H2 H Uiso 0.367(3) 0.4508(15) 0.1844(7) 1.000 0.022(4)
H3 H Uiso 0.032(3) 0.4217(16) 0.1323(7) 1.000 0.026(5)
H4 H Uiso -0.254(3) 0.2987(15) 0.1634(7) 1.000 0.023(4)
H5 H Uiso -0.234(3) 0.2119(14) 0.2430(6) 1.000 0.015(4)
H7 H Uiso -0.036(3) 0.1716(13) 0.3196(5) 1.000 0.005(3)
H8 H Uiso 0.453(3) 0.1774(15) 0.3176(6) 1.000 0.016(4)
H8' H Uiso 0.304(3) 0.0905(16) 0.3488(7) 1.000 0.021(4)
H8" H Uiso 0.307(3) 0.0836(17) 0.2878(7) 1.000 0.029(5)
H9 H Uiso 0.234(2) 0.3629(12) 0.3509(5) 1.000 0.003(3)
H11 H Uiso -0.469(4) 0.543(2) 0.3228(9) 1.000 0.052(6)
H11' H Uiso -0.359(4) 0.6674(19) 0.3244(8) 1.000 0.044(6)
H11" H Uiso -0.430(4) 0.602(2) 0.3750(9) 1.000 0.054(6)
H12 H Uiso 0.285(3) 0.2245(14) 0.4158(5) 1.000 0.009(4)
H14 H Uiso -0.196(3) 0.3254(15) 0.4831(6) 1.000 0.021(4)
H15 H Uiso -0.216(3) 0.4932(15) 0.5366(7) 1.000 0.026(5)
H17 H Uiso 0.418(3) 0.6004(16) 0.4856(7) 1.000 0.025(4)
H18 H Uiso 0.437(3) 0.4311(14) 0.4314(6) 1.000 0.020(4)
H21 H Uiso -0.159(4) 0.1938(19) 0.4135(8) 1.000 0.037(6)

loop_
_atom_type_symbol
_atom_type_description
_atom_type_scat_dispersion_real
_atom_type_scat_dispersion_imag
_atom_type_scat_source
S S 0.1246 0.1234 'International Tables Vol C Tables 4.2.6.8 and 6.1.1.4'
O O 0.0106 0.0060 'International Tables Vol C Tables 4.2.6.8 and 6.1.1.4'
N N 0.0061 0.0033 'International Tables Vol C Tables 4.2.6.8 and 6.1.1.4'
H H 0.0000 0.0000 'International Tables Vol C Tables 4.2.6.8 and 6.1.1.4'
C C 0.0033 0.0016 'International Tables Vol C Tables 4.2.6.8 and 6.1.1.4'

loop_
_geom_angle_atom_site_label_1
_geom_angle_atom_site_label_2
_geom_angle_atom_site_label_3
_geom_angle
_geom_angle_publ_flag
C10 S C11 102.15(8) yes
C12 O2 H21 108.8(16) no
O3 N O4 123.45(13) yes
O3 N C16 118.45(14) yes
O4 N C16 118.10(14) yes
C2 C1 C6 120.50(15) no
C1 C2 C3 120.34(15) no
C2 C3 C4 119.62(14) no
C3 C4 C5 120.06(15) no
C4 C5 C6 121.00(15) no
C1 C6 C7 121.10(14) no
C5 C6 C7 120.41(13) no
C1 C6 C5 118.49(13) no
C6 C7 C9 109.51(10) no
C8 C7 C9 112.15(12) no
C6 C7 C8 111.25(12) no
C7 C9 C10 109.07(11) no
C10 C9 C12 108.20(10) no
C7 C9 C12 113.95(11) no
S C10 O1 124.98(12) yes
O1 C10 C9 122.00(12) yes
S C10 C9 113.02(11) yes
O2 C12 C13 113.05(11) yes
C9 C12 C13 109.34(11) no
O2 C12 C9 112.41(10) yes
C12 C13 C18 118.68(13) no
C14 C13 C18 119.25(13) no
C12 C13 C14 121.96(13) no
C13 C14 C15 120.70(15) no
C14 C15 C16 118.26(14) no
N C16 C15 118.77(14) yes
N C16 C17 118.46(14) yes
C15 C16 C17 122.76(13) no
C16 C17 C18 118.06(15) no
C13 C18 C17 120.90(15) no
C2 C1 H1 119.0(10) no
C6 C1 H1 120.5(10) no
C1 C2 H2 119.5(11) no
C3 C2 H2 120.2(11) no
C2 C3 H3 122.5(11) no
C4 C3 H3 117.8(11) no
C3 C4 H4 121.7(12) no
C5 C4 H4 118.3(12) no
C4 C5 H5 120.1(10) no
C6 C5 H5 118.9(10) no
C6 C7 H7 108.7(8) no
C8 C7 H7 106.8(10) no
C9 C7 H7 108.3(9) no
C7 C8 H8 112.0(10) no
C7 C8 H8' 110.4(11) no
C7 C8 H8" 109.3(11) no
H8 C8 H8' 106.7(14) no
H8 C8 H8" 108.2(14) no
H8' C8 H8" 110.2(16) no
C7 C9 H9 107.6(8) no
C10 C9 H9 109.5(8) no
C12 C9 H9 108.5(8) no
S C11 H11 111.3(14) no
S C11 H11' 107.2(14) no
S C11 H11" 115.2(14) no
H11 C11 H11' 108.3(19) no
H11 C11 H11" 107(2) no
H11' C11 H11" 107.8(19) no
O2 C12 H12 105.8(9) no
C9 C12 H12 108.5(8) no
C13 C12 H12 107.4(9) no
C13 C14 H14 118.9(10) no
C15 C14 H14 120.4(10) no
C14 C15 H15 120.5(10) no
C16 C15 H15 121.2(10) no
C16 C17 H17 117.4(11) no
C18 C17 H17 124.6(11) no
C13 C18 H18 120.1(10) no
C17 C18 H18 119.0(10) no

loop_
_geom_bond_atom_site_label_1
_geom_bond_atom_site_label_2
_geom_bond_distance
_geom_bond_publ_flag
S C10 1.7433(14) yes
S C11 1.8045(17) yes
O1 C10 1.219(2) yes
O2 C12 1.4211(17) yes
O3 N 1.2285(19) yes
O4 N 1.224(2) yes
O2 H21 0.78(2) no
N C16 1.4726(19) yes
C1 C6 1.401(2) no
C1 C2 1.391(2) no
C2 C3 1.390(2) no
C3 C4 1.385(2) no
C4 C5 1.394(2) no
C5 C6 1.390(2) no
C6 C7 1.5249(18) no
C7 C8 1.531(2) no
C7 C9 1.5507(18) no
C9 C10 1.525(2) no
C9 C12 1.5502(19) no
C12 C13 1.5237(19) no
C13 C18 1.395(2) no
C13 C14 1.396(2) no
C14 C15 1.390(2) no
C15 C16 1.382(2) no
C16 C17 1.386(2) no
C17 C18 1.388(2) no
C1 H1 0.935(17) no
C2 H2 0.931(17) no
C3 H3 0.955(18) no
C4 H4 0.895(17) no
C5 H5 0.945(17) no
C7 H7 0.944(16) no
C8 H8 0.957(17) no
C8 H8' 0.960(18) no
C8 H8" 0.972(19) no
C9 H9 0.951(12) no
C11 H11 0.94(2) no
C11 H11' 0.97(2) no
C11 H11" 0.96(2) no
C12 H12 0.995(17) no
C14 H14 0.963(17) no
C15 H15 0.960(18) no
C17 H17 0.961(18) no
C18 H18 0.939(17) no

loop_
_geom_contact_atom_site_label_1
_geom_contact_atom_site_label_2
_geom_contact_distance
_geom_contact_site_symmetry_2
_geom_contact_publ_flag
S C6 3.6404(14) . no
S C13 3.6539(14) . no
S C4 3.4532(17) 4_555 no
S C5 3.3574(15) 4_555 no
O1 O2 2.9137(15) . no
O1 C9 3.3760(16) 1_455 no
O1 C13 3.3720(19) . no
O1 C18 3.3836(19) 1_455 no
O2 C8 3.409(2) . no
O2 O1 2.9137(15) . no
O3 C16 3.4088(19) 3_566 no
O3 N 3.1878(19) 3_566 no
O4 C4 3.250(2) 2_465 no
O1 H21 2.28(2) . no
O1 H11 2.69(2) . no
O1 H8 2.603(17) 1_455 no
O1 H7 2.745(15) . no
O1 H18 2.490(16) 1_455 no
O1 H9 2.647(12) 1_455 no
O2 H8' 2.904(18) . no
O2 H7 2.691(13) . no
O2 H15 2.836(17) 3_556 no
O2 H14 2.500(17) . no
O3 H17 2.379(18) . no
O3 H17 2.660(18) 3_466 no
O4 H15 2.438(17) . no
O4 H4 2.489(18) 2_465 no
N O3 3.1878(19) 3_466 no
C3 C8 3.552(2) 4_555 no
C4 S 3.4532(17) 4_545 no
C4 O4 3.250(2) 2_464 no
C5 S 3.3574(15) 4_545 no
C5 C10 3.5251(19) . no
C6 S 3.6404(14) . no
C8 C3 3.552(2) 4_545 no
C8 O2 3.409(2) . no
C9 O1 3.3760(16) 1_655 no
C10 C18 3.579(2) . no
C10 C14 3.3502(19) . no
C10 C5 3.5251(19) . no
C12 C14 3.581(2) 3_556 no
C13 O1 3.3720(19) . no
C13 S 3.6539(14) . no
C14 C12 3.581(2) 3_456 no
C14 C10 3.3502(19) . no
C16 O3 3.4088(19) 3_466 no
C18 C10 3.579(2) . no
C18 O1 3.3836(19) 1_655 no
C1 H11' 2.79(2) 4_545 no
C1 H8 2.951(17) . no
C1 H9 2.779(13) . no
C2 H11' 2.82(2) 4_545 no
C3 H11' 3.05(2) 4_545 no
C6 H11' 3.02(2) 4_545 no
C7 H21 2.97(2) . no
C8 H12 2.746(14) . no
C8 H2 2.809(17) 4_645 no
C8 H1 2.976(16) . no
C9 H18 3.019(16) . no
C9 H1 3.003(16) . no
C10 H21 2.66(2) . no
C12 H8' 2.757(18) . no
C12 H14 3.050(16) 3_556 no
C13 H14 2.923(17) 3_556 no
C14 H21 2.85(2) . no
C14 H12 2.983(14) 3_456 no
C15 H12 3.020(15) 3_456 no
C18 H9 2.825(13) . no
H1 C8 2.976(16) . no
H1 C9 3.003(16) . no
H1 H8 2.55(2) . no
H1 H9 2.44(2) . no
H2 C8 2.809(17) 4_655 no
H2 H8" 2.51(2) 4_655 no
H4 O4 2.489(18) 2_464 no
H5 H7 2.33(2) . no
H7 O1 2.745(15) . no
H7 O2 2.691(13) . no
H7 H5 2.33(2) . no
H7 H21 2.55(2) . no
H8 O1 2.603(17) 1_655 no
H8 C1 2.951(17) . no
H8 H1 2.55(2) . no
H8' O2 2.904(18) . no
H8' C12 2.757(18) . no
H8' H12 2.32(2) . no
H8" H2 2.51(2) 4_645 no
H9 O1 2.647(12) 1_655 no
H9 C1 2.779(13) . no
H9 C18 2.825(13) . no
H9 H1 2.44(2) . no
H9 H18 2.51(2) . no
H11 O1 2.69(2) . no
H11' C1 2.79(2) 4_555 no
H11' C2 2.82(2) 4_555 no
H11' C3 3.05(2) 4_555 no
H11' C6 3.02(2) 4_555 no
H11" H18 2.55(3) 1_455 no
H12 C8 2.746(14) . no
H12 H8' 2.32(2) . no
H12 H18 2.54(2) . no
H12 C14 2.983(14) 3_556 no
H12 C15 3.020(15) 3_556 no
H14 O2 2.500(17) . no
H14 H21 2.36(3) . no
H14 C12 3.050(16) 3_456 no
H14 C13 2.923(17) 3_456 no
H15 O4 2.438(17) . no
H15 O2 2.836(17) 3_456 no
H17 O3 2.379(18) . no
H17 O3 2.660(18) 3_566 no
H18 O1 2.490(16) 1_655 no
H18 C9 3.019(16) . no
H18 H9 2.51(2) . no
H18 H11" 2.55(3) 1_655 no
H18 H12 2.54(2) . no
H21 O1 2.28(2) . no
H21 C7 2.97(2) . no
H21 C10 2.66(2) . no
H21 C14 2.85(2) . no
H21 H7 2.55(2) . no
H21 H14 2.36(3) . no

loop_
_geom_hbond_atom_site_label_D
_geom_hbond_atom_site_label_H
_geom_hbond_atom_site_label_A
_geom_hbond_distance_DH
_geom_hbond_distance_HA
_geom_hbond_distance_DA
_geom_hbond_angle_DHA
_geom_hbond_site_symmetry_A
_geom_hbond_publ_flag
O2 H21 O1 0.78(2) 2.28(2) 2.9137(15) 138(2) . yes
C4 H4 O4 0.895(17) 2.489(18) 3.250(2) 143.2(15) 2_464 yes
C14 H14 O2 0.963(17) 2.500(17) 2.8477(18) 101.2(11) . yes
C17 H17 O3 0.961(18) 2.379(18) 2.725(2) 100.6(12) . yes
C18 H18 O1 0.939(17) 2.490(16) 3.3836(19) 159.1(14) 1_655 yes

loop_
_geom_torsion_atom_site_label_1
_geom_torsion_atom_site_label_2
_geom_torsion_atom_site_label_3
_geom_torsion_atom_site_label_4
_geom_torsion
_geom_torsion_publ_flag
C11 S C10 O1 0.03(14) no
C11 S C10 C9 -179.33(10) no
C10 S C11 H11" 74.6(15) no
C10 S C11 H11 -47.2(15) no
C10 S C11 H11' -165.5(13) no
O4 N C16 C15 6.7(2) no
O4 N C16 C17 -174.42(15) no
O3 N C16 C15 -172.61(14) no
O3 N C16 C17 6.3(2) no
C2 C1 C6 C7 179.77(13) no
C6 C1 C2 C3 -0.3(2) no
C2 C1 C6 C5 -0.2(2) no
C1 C2 C3 C4 0.5(2) no
C2 C3 C4 C5 -0.1(2) no
C3 C4 C5 C6 -0.4(2) no
C4 C5 C6 C1 0.5(2) no
C4 C5 C6 C7 -179.41(14) no
C1 C6 C7 C8 -61.11(17) no
C1 C6 C7 C9 63.42(18) no
C5 C6 C7 C9 -116.66(14) no
C5 C6 C7 C8 118.81(15) no
C8 C7 C9 C10 -174.90(12) no
C8 C7 C9 C12 -53.90(15) no
C6 C7 C9 C12 -177.90(12) no
C6 C7 C9 C10 61.10(16) no
C10 C9 C12 O2 70.49(14) no
C7 C9 C10 S -115.99(10) no
C7 C9 C10 O1 64.64(16) no
C12 C9 C10 S 119.56(10) no
C12 C9 C10 O1 -59.81(16) no
C7 C9 C12 O2 -51.00(15) no
C7 C9 C12 C13 -177.40(12) no
C10 C9 C12 C13 -55.91(14) no
O2 C12 C13 C14 -17.71(18) no
O2 C12 C13 C18 166.03(12) no
C9 C12 C13 C18 -67.93(16) no
C9 C12 C13 C14 108.33(14) no
C12 C13 C18 C17 173.41(14) no
C18 C13 C14 C15 2.1(2) no
C12 C13 C14 C15 -174.11(13) no
C14 C13 C18 C17 -3.0(2) no
C13 C14 C15 C16 0.2(2) no
C14 C15 C16 N 177.04(13) no
C14 C15 C16 C17 -1.8(2) no
C15 C16 C17 C18 1.0(2) no
N C16 C17 C18 -177.83(14) no
C16 C17 C18 C13 1.4(2) no
